data_7161199
loop_
_publ_author_name
'Bhedi, Dharmveer'
'Thirumoorthi, Ramalingam'

_publ_section_title
;
 Temperature-Directed in situ Generation of Fluorobenzyl Radicals:
 Utilization for the Complete Fluorobenzylation of Tri-, and
 Tetramethylbenzenes
;
_journal_name_full 'Organic &amp; Biomolecular Chemistry'
_journal_paper_doi 10.1039/D5OB01908G
_journal_year 2026
_chemical_formula_moiety 'C24 H24 F2'
_chemical_formula_sum 'C24 H24 F2'
_chemical_formula_weight 350.43
_space_group_crystal_system monoclinic
_space_group_IT_number 14
_space_group_name_Hall '-P 2ybc'
_space_group_name_H-M_alt 'P 1 21/c 1'
_atom_sites_solution_hydrogens geom
_audit_creation_method SHELXL-2016/4
_audit_update_record
;
2025-11-13 deposited with the CCDC.	2026-06-04 downloaded from the CCDC.
;
_cell_angle_alpha 90
_cell_angle_beta 90.502(4)
_cell_angle_gamma 90
_cell_formula_units_Z 2
_cell_length_a 9.0253(3)
_cell_length_b 12.1677(5)
_cell_length_c 8.1921(4)
_cell_measurement_reflns_used 4239
_cell_measurement_temperature 100(2)
_cell_measurement_theta_max 77.2720
_cell_measurement_theta_min 4.8810
_cell_volume 899.60(6)
_computing_cell_refinement 'CrysAlisPro 1.171.43.108a (Rigaku OD, 2024)'
_computing_data_collection 'CrysAlisPro 1.171.43.108a (Rigaku OD, 2024)'
_computing_data_reduction 'CrysAlisPro 1.171.43.108a (Rigaku OD, 2024)'
_computing_structure_refinement 'SHELXL-2016/4 (Sheldrick, 2016)'
_computing_structure_solution 'SHELXL-2016/4 (Sheldrick, 2016)'
_diffrn_ambient_temperature 100(2)
_diffrn_measured_fraction_theta_full 0.879
_diffrn_measured_fraction_theta_max 0.799
_diffrn_measurement_device_type 'XtaLAB Synergy, Dualflex, HyPix'
_diffrn_radiation_type CuK\a
_diffrn_radiation_wavelength 1.54184
_diffrn_reflns_av_R_equivalents 0.0400
_diffrn_reflns_av_unetI/netI 0.0349
_diffrn_reflns_Laue_measured_fraction_full 0.879
_diffrn_reflns_Laue_measured_fraction_max 0.799
_diffrn_reflns_limit_h_max 11
_diffrn_reflns_limit_h_min -10
_diffrn_reflns_limit_k_max 14
_diffrn_reflns_limit_k_min -11
_diffrn_reflns_limit_l_max 9
_diffrn_reflns_limit_l_min -9
_diffrn_reflns_number 4483
_diffrn_reflns_point_group_measured_fraction_full 0.879
_diffrn_reflns_point_group_measured_fraction_max 0.799
_diffrn_reflns_theta_full 67.684
_diffrn_reflns_theta_max 76.858
_diffrn_reflns_theta_min 4.900
_diffrn_source 'micro-focus sealed X-ray tube'
_exptl_absorpt_coefficient_mu 0.705
_exptl_absorpt_correction_T_max 0.939
_exptl_absorpt_correction_T_min 0.927
_exptl_absorpt_correction_type multi-scan
_exptl_absorpt_process_details
;
CrysAlisPro 1.171.43.108a (Rigaku Oxford Diffraction, 2024)
Empirical absorption correction using spherical harmonics,
implemented in SCALE3 ABSPACK scaling algorithm.
;
_exptl_crystal_colour colorless
_exptl_crystal_density_diffrn 1.294
_exptl_crystal_description platelets
_exptl_crystal_F_000 372
_exptl_crystal_size_max 0.110
_exptl_crystal_size_mid 0.100
_exptl_crystal_size_min 0.090
_refine_diff_density_max 0.379
_refine_diff_density_min -0.321
_refine_diff_density_rms 0.081
_refine_ls_extinction_method none
_refine_ls_goodness_of_fit_ref 1.119
_refine_ls_hydrogen_treatment constr
_refine_ls_matrix_type full
_refine_ls_number_parameters 120
_refine_ls_number_reflns 1527
_refine_ls_number_restraints 0
_refine_ls_restrained_S_all 1.119
_refine_ls_R_factor_all 0.0672
_refine_ls_R_factor_gt 0.0624
_refine_ls_shift/su_max 0.001
_refine_ls_shift/su_mean 0.000
_refine_ls_structure_factor_coef Fsqd
_refine_ls_weighting_details 'w=1/[\s^2^(Fo^2^)+(0.0661P)^2^+2.2800P] where P=(Fo^2^+2Fc^2^)/3'
_refine_ls_weighting_scheme calc
_refine_ls_wR_factor_gt 0.1747
_refine_ls_wR_factor_ref 0.1779
_reflns_Friedel_coverage 0.000
_reflns_number_gt 1447
_reflns_number_total 1527
_reflns_threshold_expression 'I > 2\s(I)'
_cod_data_source_file d5ob01908g2.cif
_cod_data_source_block 2da
_cod_original_sg_symbol_H-M 'P 21/c'
_cod_database_code 7161199
_shelx_shelxl_version_number 2016/4
_shelx_space_group_comment
;
The symmetry employed for this shelxl refinement is uniquely defined
by the following loop, which should always be used as a source of
symmetry information in preference to the above space-group names.
They are only intended as comments.
;
_shelx_estimated_absorpt_t_min 0.927
_shelx_estimated_absorpt_t_max 0.939

loop_
_space_group_symop_operation_xyz
'x, y, z'
'-x, y+1/2, -z+1/2'
'-x, -y, -z'
'x, -y-1/2, z-1/2'

loop_
_atom_site_label
_atom_site_type_symbol
_atom_site_fract_x
_atom_site_fract_y
_atom_site_fract_z
_atom_site_U_iso_or_equiv
_atom_site_adp_type
_atom_site_occupancy
_atom_site_site_symmetry_order
_atom_site_calc_flag
_atom_site_refinement_flags_posn
_atom_site_refinement_flags_adp
_atom_site_refinement_flags_occupancy
_atom_site_disorder_assembly
_atom_site_disorder_group
C1 C 0.6354(3) 0.5290(2) 0.0717(3) 0.0155(6) Uani 1 1 d . . . . .
C2 C 0.6146(3) 0.4226(2) 0.0138(3) 0.0151(6) Uani 1 1 d . . . . .
C3 C 0.4792(3) 0.3931(2) -0.0604(3) 0.0152(6) Uani 1 1 d . . . . .
C4 C 0.7371(3) 0.3375(2) 0.0300(4) 0.0235(7) Uani 1 1 d . . . . .
H4A H 0.804908 0.344337 -0.062263 0.035 Uiso 1 1 calc R U . . .
H4B H 0.693571 0.263676 0.030278 0.035 Uiso 1 1 calc R U . . .
H4C H 0.791773 0.349493 0.132274 0.035 Uiso 1 1 calc R U . . .
C5 C 0.4589(3) 0.2783(2) -0.1298(3) 0.0201(6) Uani 1 1 d . . . . .
H5A H 0.427746 0.228304 -0.042838 0.030 Uiso 1 1 calc R U . . .
H5B H 0.552753 0.252682 -0.175367 0.030 Uiso 1 1 calc R U . . .
H5C H 0.382932 0.279935 -0.216023 0.030 Uiso 1 1 calc R U . . .
C6 C 0.7837(3) 0.5639(2) 0.1466(3) 0.0172(6) Uani 1 1 d . . . . .
H6A H 0.862087 0.515048 0.104003 0.021 Uiso 1 1 calc R U . . .
H6B H 0.806223 0.639521 0.110007 0.021 Uiso 1 1 calc R U . . .
C7 C 0.7900(3) 0.5610(2) 0.3324(3) 0.0144(6) Uani 1 1 d . . . . .
C8 C 0.6962(3) 0.4949(2) 0.4237(3) 0.0178(6) Uani 1 1 d . . . . .
H8 H 0.623619 0.451297 0.369542 0.021 Uiso 1 1 calc R U . . .
C9 C 0.7070(3) 0.4917(2) 0.5925(4) 0.0199(6) Uani 1 1 d . . . . .
H9 H 0.641817 0.446110 0.652677 0.024 Uiso 1 1 calc R U . . .
C10 C 0.8121(3) 0.5546(2) 0.6743(3) 0.0198(7) Uani 1 1 d . . . . .
H10 H 0.820375 0.553104 0.790004 0.024 Uiso 1 1 calc R U . . .
C11 C 0.9037(3) 0.6188(2) 0.5820(3) 0.0167(6) Uani 1 1 d . . . . .
C12 C 0.8963(3) 0.6243(2) 0.4149(3) 0.0155(6) Uani 1 1 d . . . . .
H12 H 0.962161 0.670199 0.356205 0.019 Uiso 1 1 calc R U . . .
F1 F 1.00794(19) 0.68076(14) 0.6606(2) 0.0257(5) Uani 1 1 d . . . . .

loop_
_atom_site_aniso_label
_atom_site_aniso_U_11
_atom_site_aniso_U_22
_atom_site_aniso_U_33
_atom_site_aniso_U_23
_atom_site_aniso_U_13
_atom_site_aniso_U_12
C1 0.0205(13) 0.0173(15) 0.0088(13) 0.0017(10) 0.0022(10) -0.0035(10)
C2 0.0240(14) 0.0096(13) 0.0119(13) 0.0017(10) 0.0018(11) 0.0015(10)
C3 0.0249(14) 0.0124(13) 0.0085(12) -0.0015(10) 0.0024(10) -0.0027(11)
C4 0.0281(15) 0.0181(15) 0.0241(16) -0.0014(11) -0.0020(12) 0.0038(12)
C5 0.0316(16) 0.0094(14) 0.0192(14) -0.0022(11) -0.0013(12) -0.0028(12)
C6 0.0217(14) 0.0162(14) 0.0139(14) -0.0004(10) 0.0004(11) -0.0040(11)
C7 0.0206(14) 0.0072(13) 0.0154(14) -0.0017(10) -0.0007(11) 0.0027(10)
C8 0.0228(14) 0.0103(14) 0.0204(15) 0.0011(10) -0.0003(11) -0.0019(11)
C9 0.0249(15) 0.0149(14) 0.0200(15) 0.0053(11) 0.0040(12) 0.0006(11)
C10 0.0281(15) 0.0185(15) 0.0128(14) -0.0005(11) -0.0008(11) 0.0067(12)
C11 0.0208(14) 0.0103(13) 0.0189(14) -0.0068(10) -0.0046(11) 0.0035(10)
C12 0.0176(13) 0.0130(14) 0.0160(14) 0.0011(10) 0.0005(10) -0.0002(10)
F1 0.0311(10) 0.0251(10) 0.0209(9) -0.0072(7) -0.0072(7) -0.0029(7)

loop_
_atom_type_symbol
_atom_type_description
_atom_type_scat_dispersion_real
_atom_type_scat_dispersion_imag
_atom_type_scat_source
C C 0.0181 0.0091 'International Tables Vol C Tables 4.2.6.8 and 6.1.1.4'
H H 0.0000 0.0000 'International Tables Vol C Tables 4.2.6.8 and 6.1.1.4'
F F 0.0727 0.0534 'International Tables Vol C Tables 4.2.6.8 and 6.1.1.4'

loop_
_geom_angle_atom_site_label_1
_geom_angle_atom_site_label_2
_geom_angle_atom_site_label_3
_geom_angle
_geom_angle_site_symmetry_1
_geom_angle_site_symmetry_3
_geom_angle_publ_flag
C2 C1 C3 120.5(3) . 3_665 ?
C2 C1 C6 120.7(3) . . ?
C3 C1 C6 118.7(2) 3_665 . ?
C1 C2 C3 119.9(3) . . ?
C1 C2 C4 120.6(2) . . ?
C3 C2 C4 119.5(2) . . ?
C1 C3 C2 119.5(2) 3_665 . ?
C1 C3 C5 120.6(2) 3_665 . ?
C2 C3 C5 119.9(2) . . ?
C2 C4 H4A 109.5 . . ?
C2 C4 H4B 109.5 . . ?
H4A C4 H4B 109.5 . . ?
C2 C4 H4C 109.5 . . ?
H4A C4 H4C 109.5 . . ?
H4B C4 H4C 109.5 . . ?
C3 C5 H5A 109.5 . . ?
C3 C5 H5B 109.5 . . ?
H5A C5 H5B 109.5 . . ?
C3 C5 H5C 109.5 . . ?
H5A C5 H5C 109.5 . . ?
H5B C5 H5C 109.5 . . ?
C7 C6 C1 114.9(2) . . ?
C7 C6 H6A 108.6 . . ?
C1 C6 H6A 108.6 . . ?
C7 C6 H6B 108.6 . . ?
C1 C6 H6B 108.6 . . ?
H6A C6 H6B 107.5 . . ?
C8 C7 C12 118.4(3) . . ?
C8 C7 C6 122.2(2) . . ?
C12 C7 C6 119.3(2) . . ?
C9 C8 C7 121.0(3) . . ?
C9 C8 H8 119.5 . . ?
C7 C8 H8 119.5 . . ?
C8 C9 C10 120.6(3) . . ?
C8 C9 H9 119.7 . . ?
C10 C9 H9 119.7 . . ?
C11 C10 C9 117.5(3) . . ?
C11 C10 H10 121.3 . . ?
C9 C10 H10 121.3 . . ?
F1 C11 C10 118.2(2) . . ?
F1 C11 C12 118.2(3) . . ?
C10 C11 C12 123.7(3) . . ?
C11 C12 C7 118.9(3) . . ?
C11 C12 H12 120.6 . . ?
C7 C12 H12 120.6 . . ?

loop_
_geom_bond_atom_site_label_1
_geom_bond_atom_site_label_2
_geom_bond_distance
_geom_bond_site_symmetry_2
_geom_bond_publ_flag
C1 C2 1.391(4) . ?
C1 C3 1.406(4) 3_665 ?
C1 C6 1.527(4) . ?
C2 C3 1.406(4) . ?
C2 C4 1.520(4) . ?
C3 C1 1.406(4) 3_665 ?
C3 C5 1.518(4) . ?
C4 H4A 0.9800 . ?
C4 H4B 0.9800 . ?
C4 H4C 0.9800 . ?
C5 H5A 0.9800 . ?
C5 H5B 0.9800 . ?
C5 H5C 0.9800 . ?
C6 C7 1.523(4) . ?
C6 H6A 0.9900 . ?
C6 H6B 0.9900 . ?
C7 C8 1.390(4) . ?
C7 C12 1.400(4) . ?
C8 C9 1.386(4) . ?
C8 H8 0.9500 . ?
C9 C10 1.387(4) . ?
C9 H9 0.9500 . ?
C10 C11 1.370(4) . ?
C10 H10 0.9500 . ?
C11 F1 1.363(3) . ?
C11 C12 1.372(4) . ?
C12 H12 0.9500 . ?

loop_
_geom_torsion_atom_site_label_1
_geom_torsion_atom_site_label_2
_geom_torsion_atom_site_label_3
_geom_torsion_atom_site_label_4
_geom_torsion
_geom_torsion_site_symmetry_1
_geom_torsion_site_symmetry_2
_geom_torsion_site_symmetry_3
_geom_torsion_site_symmetry_4
_geom_torsion_publ_flag
C3 C1 C2 C3 1.6(4) 3_665 . . . ?
C6 C1 C2 C3 -177.6(2) . . . . ?
C3 C1 C2 C4 -178.4(2) 3_665 . . . ?
C6 C1 C2 C4 2.4(4) . . . . ?
C1 C2 C3 C1 -1.5(4) . . . 3_665 ?
C4 C2 C3 C1 178.4(2) . . . 3_665 ?
C1 C2 C3 C5 177.5(2) . . . . ?
C4 C2 C3 C5 -2.6(4) . . . . ?
C2 C1 C6 C7 -98.0(3) . . . . ?
C3 C1 C6 C7 82.8(3) 3_665 . . . ?
C1 C6 C7 C8 23.5(4) . . . . ?
C1 C6 C7 C12 -158.4(2) . . . . ?
C12 C7 C8 C9 0.2(4) . . . . ?
C6 C7 C8 C9 178.3(3) . . . . ?
C7 C8 C9 C10 -0.1(4) . . . . ?
C8 C9 C10 C11 -0.1(4) . . . . ?
C9 C10 C11 F1 -179.8(2) . . . . ?
C9 C10 C11 C12 0.2(4) . . . . ?
F1 C11 C12 C7 179.9(2) . . . . ?
C10 C11 C12 C7 -0.1(4) . . . . ?
C8 C7 C12 C11 -0.1(4) . . . . ?
C6 C7 C12 C11 -178.2(2) . . . . ?
